data_4305733
loop_
_publ_author_name
'Oscar Fabelo'
'Jorge Pas\'an'
'Laura Ca\~nadillas-Delgado'
'Fernando S. Delgado'
'Francesc Lloret'
'Miguel Julve'
'Catalina Ruiz-P\'erez'

_publ_contact_author_address
;Laboratorio de Rayos X y Materiales Moleculares
 Dpto. F\'isica Fundamental II. Facultad de F\'isica
 Universidad de La Laguna
 E-38204. La Laguna. Tenerife
 Spain
;
_publ_contact_author_email caruiz@ull.es
_publ_contact_author_fax +34922318320
_publ_contact_author_name 'Professor Catalina Ruiz P\'erez'
_publ_contact_author_phone '+34 922318236'
_publ_section_title
;
Crystal Structure and Magnetic Properties of Two Isomeric Three-Dimensional
Pyromellitate-Containing Cobalt(II) Complexes
;
_journal_name_full 'Inorganic Chemistry'
_journal_page_first 8053
_journal_page_last 8061
_journal_paper_doi 10.1021/ic800704y
_journal_volume 47
_journal_year 2008
_chemical_formula_sum 'C5 H7 Co O7'
_chemical_formula_weight 238.04
_space_group_IT_number 2
_symmetry_cell_setting triclinic
_symmetry_Int_Tables_number 2
_symmetry_space_group_name_Hall '-P 1'
_symmetry_space_group_name_H-M 'P -1'
_atom_sites_solution_hydrogens geom
_atom_sites_solution_primary direct
_atom_sites_solution_secondary difmap
_audit_creation_method SHELXL-97
_cell_angle_alpha 90.397(8)
_cell_angle_beta 109.835(7)
_cell_angle_gamma 93.137(8)
_cell_formula_units_Z 2
_cell_length_a 6.9104(7)
_cell_length_b 7.4253(9)
_cell_length_c 8.2544(6)
_cell_measurement_temperature 300(2)
_cell_volume 397.68(7)
_computing_cell_refinement 'Dirax/lsq (Duisenberg & Schreurs, 1989-2000)'
_computing_data_collection 'Collect (Nonius BV, 1997-2000)'
_computing_data_reduction 'EvalCCD (Duisenberg & Schreurs 1990-2000)'
_computing_molecular_graphics 'Ortep-3 for Windows (Farrugia, 1997)'
_computing_publication_material 'WinGX publication routines (Farrugia, 1999)'
_computing_structure_refinement 'SHELXL-97 (Sheldrick, 1997)'
_computing_structure_solution 'SHELXS-97 (Sheldrick, 1997)'
_diffrn_ambient_temperature 300(2)
_diffrn_detector 'CCD plate'
_diffrn_detector_area_resol_mean 9
_diffrn_measured_fraction_theta_full 0.981
_diffrn_measured_fraction_theta_max 0.981
_diffrn_measurement_device '95mm CCD camera on \k-goniostat'
_diffrn_measurement_device_type KappaCCD
_diffrn_measurement_method 'CCD rotation images, thick slices'
_diffrn_radiation_monochromator 'horizonally mounted graphite crystal'
_diffrn_radiation_probe x-ray
_diffrn_radiation_type MoK\a
_diffrn_radiation_wavelength 0.71073
_diffrn_reflns_av_R_equivalents 0.0139
_diffrn_reflns_av_sigmaI/netI 0.0165
_diffrn_reflns_limit_h_max 7
_diffrn_reflns_limit_h_min -7
_diffrn_reflns_limit_k_max 8
_diffrn_reflns_limit_k_min -8
_diffrn_reflns_limit_l_max 9
_diffrn_reflns_limit_l_min -9
_diffrn_reflns_number 2766
_diffrn_reflns_theta_full 27.48
_diffrn_reflns_theta_max 23.26
_diffrn_reflns_theta_min 6.41
_diffrn_source 'Enraf Nonius FR590'
_exptl_absorpt_coefficient_mu 2.162
_exptl_absorpt_correction_T_max 0.736
_exptl_absorpt_correction_T_min 0.670
_exptl_absorpt_correction_type sphere
_exptl_crystal_colour pink
_exptl_crystal_density_diffrn 1.988
_exptl_crystal_density_method 'not measured'
_exptl_crystal_description prism
_exptl_crystal_F_000 240
_exptl_crystal_size_max 0.2
_exptl_crystal_size_mid 0.15
_exptl_crystal_size_min 0.15
_refine_diff_density_max 0.474
_refine_diff_density_min -0.209
_refine_diff_density_rms 0.064
_refine_ls_extinction_coef 0.258(11)
_refine_ls_extinction_expression Fc^*^=kFc[1+0.001xFc^2^\l^3^/sin(2\q)]^-1/4^
_refine_ls_extinction_method SHELXL
_refine_ls_goodness_of_fit_ref 1.120
_refine_ls_hydrogen_treatment constr
_refine_ls_matrix_type full
_refine_ls_number_parameters 131
_refine_ls_number_reflns 1112
_refine_ls_number_restraints 0
_refine_ls_restrained_S_all 1.120
_refine_ls_R_factor_all 0.0241
_refine_ls_R_factor_gt 0.0224
_refine_ls_shift/su_max 0.000
_refine_ls_shift/su_mean 0.000
_refine_ls_structure_factor_coef Fsqd
_refine_ls_weighting_details 'calc w=1/[\s^2^(Fo^2^)+(0.0238P)^2^+0.6410P] where P=(Fo^2^+2Fc^2^)/3'
_refine_ls_weighting_scheme calc
_refine_ls_wR_factor_gt 0.0594
_refine_ls_wR_factor_ref 0.0600
_reflns_number_gt 1053
_reflns_number_total 1112
_reflns_threshold_expression >2sigma(I)
_cod_data_source_file ic800704y-file001_2.cif
_cod_data_source_block compound1
_cod_database_code 4305733

loop_
_symmetry_equiv_pos_as_xyz
'x, y, z'
'-x, -y, -z'

loop_
_atom_site_label
_atom_site_type_symbol
_atom_site_fract_x
_atom_site_fract_y
_atom_site_fract_z
_atom_site_U_iso_or_equiv
_atom_site_adp_type
_atom_site_occupancy
_atom_site_symmetry_multiplicity
_atom_site_calc_flag
_atom_site_refinement_flags
_atom_site_disorder_assembly
_atom_site_disorder_group
Co1 Co 0.0000 0.5000 0.0000 0.0138(2) Uani 1 2 d S . .
Co2 Co 0.5000 0.0000 0.0000 0.0121(2) Uani 1 2 d S . .
C5 C 0.4253(4) 0.3435(4) 0.1606(3) 0.0127(6) Uani 1 1 d . . .
C2 C 0.4643(4) 0.4314(3) 0.3336(3) 0.0116(6) Uani 1 1 d . . .
C1 C 0.4190(4) 0.6083(4) 0.3578(3) 0.0119(6) Uani 1 1 d . . .
C3 C 0.5449(4) 0.3261(4) 0.4759(3) 0.0137(6) Uani 1 1 d . . .
H1 H 0.5757 0.2084 0.4597 0.016 Uiso 1 1 calc R . .
C4 C 0.3524(4) 0.7403(4) 0.2158(3) 0.0133(6) Uani 1 1 d . . .
O4 O 0.5564(3) 0.2383(2) 0.1497(2) 0.0159(5) Uani 1 1 d . . .
O3 O 0.2639(3) 0.3712(3) 0.0378(2) 0.0249(5) Uani 1 1 d . . .
O1 O 0.1697(3) 0.7322(3) 0.1121(2) 0.0199(5) Uani 1 1 d . . .
O2 O 0.4879(3) 0.8578(3) 0.2127(2) 0.0197(5) Uani 1 1 d . . .
O1W O 0.0395(3) 0.5935(3) -0.2336(3) 0.0316(6) Uani 1 1 d . . .
O2W O 0.1787(3) 0.0146(3) -0.1039(3) 0.0238(5) Uani 1 1 d . . .
O4W O -0.0981(7) -0.2749(7) -0.5759(6) 0.0375(11) Uani 0.50 1 d P . .
O3W O -0.1415(11) -0.0483(10) -0.4803(9) 0.087(2) Uani 0.50 1 d P . .

loop_
_atom_site_aniso_label
_atom_site_aniso_U_11
_atom_site_aniso_U_22
_atom_site_aniso_U_33
_atom_site_aniso_U_23
_atom_site_aniso_U_13
_atom_site_aniso_U_12
Co1 0.0119(3) 0.0123(3) 0.0147(3) -0.0003(2) 0.0013(2) 0.0014(2)
Co2 0.0154(3) 0.0099(3) 0.0103(3) 0.0007(2) 0.0036(2) 0.0003(2)
C5 0.0139(14) 0.0110(14) 0.0132(14) 0.0016(11) 0.0050(12) -0.0008(11)
C2 0.0103(13) 0.0121(14) 0.0128(14) -0.0009(11) 0.0049(11) -0.0019(10)
C1 0.0098(13) 0.0130(14) 0.0127(13) -0.0006(11) 0.0040(11) -0.0020(10)
C3 0.0160(14) 0.0095(14) 0.0159(14) -0.0018(11) 0.0055(11) 0.0019(11)
C4 0.0207(15) 0.0098(14) 0.0108(13) -0.0028(10) 0.0072(12) 0.0027(12)
O4 0.0148(10) 0.0151(10) 0.0169(10) -0.0042(8) 0.0038(8) 0.0032(8)
O3 0.0210(11) 0.0330(13) 0.0154(10) -0.0077(9) -0.0022(9) 0.0141(9)
O1 0.0188(11) 0.0149(10) 0.0194(10) 0.0039(8) -0.0020(9) -0.0007(8)
O2 0.0206(11) 0.0217(11) 0.0143(10) 0.0049(8) 0.0035(8) -0.0059(9)
O1W 0.0227(12) 0.0477(15) 0.0217(11) 0.0087(10) 0.0050(9) -0.0041(10)
O2W 0.0185(10) 0.0224(12) 0.0292(12) 0.0001(9) 0.0062(9) 0.0036(9)
O4W 0.031(3) 0.046(3) 0.033(3) 0.007(2) 0.006(2) 0.000(2)
O3W 0.070(4) 0.085(5) 0.067(4) 0.018(4) -0.021(4) -0.028(4)

loop_
_atom_type_symbol
_atom_type_description
_atom_type_scat_dispersion_real
_atom_type_scat_dispersion_imag
_atom_type_scat_source
C C 0.0033 0.0016 'International Tables Vol C Tables 4.2.6.8 and 6.1.1.4'
H H 0.0000 0.0000 'International Tables Vol C Tables 4.2.6.8 and 6.1.1.4'
O O 0.0106 0.0060 'International Tables Vol C Tables 4.2.6.8 and 6.1.1.4'
Co Co 0.3494 0.9721 'International Tables Vol C Tables 4.2.6.8 and 6.1.1.4'

loop_
_geom_angle_atom_site_label_1
_geom_angle_atom_site_label_2
_geom_angle_atom_site_label_3
_geom_angle
_geom_angle_site_symmetry_1
_geom_angle_site_symmetry_3
_geom_angle_publ_flag
O3 Co1 O3 180.0 2_565 . ?
O3 Co1 O1 90.35(8) 2_565 2_565 ?
O3 Co1 O1 89.65(8) . 2_565 ?
O3 Co1 O1 89.65(8) 2_565 . ?
O3 Co1 O1 90.35(8) . . ?
O1 Co1 O1 180.0 2_565 . ?
O3 Co1 O1W 85.72(8) 2_565 2_565 ?
O3 Co1 O1W 94.28(8) . 2_565 ?
O1 Co1 O1W 85.29(8) 2_565 2_565 ?
O1 Co1 O1W 94.71(8) . 2_565 ?
O3 Co1 O1W 94.28(8) 2_565 . ?
O3 Co1 O1W 85.72(8) . . ?
O1 Co1 O1W 94.71(8) 2_565 . ?
O1 Co1 O1W 85.29(8) . . ?
O1W Co1 O1W 180.00(12) 2_565 . ?
O2 Co2 O2 180.00(9) 1_545 2_665 ?
O2 Co2 O4 88.82(8) 1_545 . ?
O2 Co2 O4 91.18(8) 2_665 . ?
O2 Co2 O4 91.18(8) 1_545 2_655 ?
O2 Co2 O4 88.82(8) 2_665 2_655 ?
O4 Co2 O4 180.00(10) . 2_655 ?
O2 Co2 O2W 93.58(8) 1_545 . ?
O2 Co2 O2W 86.42(8) 2_665 . ?
O4 Co2 O2W 96.09(7) . . ?
O4 Co2 O2W 83.91(7) 2_655 . ?
O2 Co2 O2W 86.42(8) 1_545 2_655 ?
O2 Co2 O2W 93.58(8) 2_665 2_655 ?
O4 Co2 O2W 83.91(7) . 2_655 ?
O4 Co2 O2W 96.09(7) 2_655 2_655 ?
O2W Co2 O2W 180.00(12) . 2_655 ?
O4 C5 O3 123.4(2) . . ?
O4 C5 C2 116.5(2) . . ?
O3 C5 C2 120.1(2) . . ?
C3 C2 C1 119.2(2) . . ?
C3 C2 C5 116.8(2) . . ?
C1 C2 C5 124.0(2) . . ?
C3 C1 C2 119.1(2) 2_666 . ?
C3 C1 C4 116.8(2) 2_666 . ?
C2 C1 C4 123.8(2) . . ?
C2 C3 C1 121.7(2) . 2_666 ?
O2 C4 O1 124.1(2) . . ?
O2 C4 C1 115.3(2) . . ?
O1 C4 C1 120.6(2) . . ?
C5 O4 Co2 126.84(17) . . ?
C5 O3 Co1 137.61(18) . . ?
C4 O1 Co1 125.56(17) . . ?
C4 O2 Co2 126.72(17) . 1_565 ?

loop_
_geom_bond_atom_site_label_1
_geom_bond_atom_site_label_2
_geom_bond_distance
_geom_bond_site_symmetry_2
_geom_bond_publ_flag
Co1 O3 2.0366(19) 2_565 ?
Co1 O3 2.0366(19) . ?
Co1 O1 2.0552(19) 2_565 ?
Co1 O1 2.0552(19) . ?
Co1 O1W 2.152(2) 2_565 ?
Co1 O1W 2.152(2) . ?
Co2 O2 2.0782(18) 1_545 ?
Co2 O2 2.0782(18) 2_665 ?
Co2 O4 2.0920(18) . ?
Co2 O4 2.0920(18) 2_655 ?
Co2 O2W 2.1004(19) . ?
Co2 O2W 2.1004(19) 2_655 ?
C5 O4 1.253(3) . ?
C5 O3 1.255(3) . ?
C5 C2 1.498(4) . ?
C2 C3 1.385(4) . ?
C2 C1 1.395(4) . ?
C1 C3 1.389(4) 2_666 ?
C1 C4 1.499(4) . ?
C3 C1 1.389(4) 2_666 ?
C4 O2 1.252(3) . ?
C4 O1 1.260(3) . ?
O2 Co2 2.0782(18) 1_565 ?
